data_4329949
loop_
_publ_author_name
'Diana G. Branzea'
'Arnaud Fihey'
'Thomas Cauchy'
'Abdelkrim El-Ghayoury'
'Narcis Avarvari'

_publ_section_title
;
 Tetrathiafulvalene-Triazine-Dipyridylamines as Multifunctional Ligands
 for Electroactive Complexes: Synthesis, Structures, and Theoretical Study
;
_journal_name_full 'Inorganic Chemistry'
_journal_page_first 8545
_journal_page_last 8556
_journal_paper_doi 10.1021/ic301117h
_journal_volume 51
_journal_year 2012
_chemical_formula_moiety 'C29 H19 Cl4 N9 O S4 Zn2'
_chemical_formula_sum 'C29 H19 Cl4 N9 O S4 Zn2'
_chemical_formula_weight 910.31
_chemical_name_systematic
;
 ?
;
_space_group_IT_number 2
_symmetry_cell_setting triclinic
_symmetry_space_group_name_Hall '-P 1'
_symmetry_space_group_name_H-M 'P -1'
_atom_sites_solution_hydrogens geom
_atom_sites_solution_primary direct
_atom_sites_solution_secondary difmap
_audit_creation_method SHELXL-97
_cell_angle_alpha 66.093(9)
_cell_angle_beta 81.184(10)
_cell_angle_gamma 76.518(10)
_cell_formula_units_Z 2
_cell_length_a 11.4652(15)
_cell_length_b 13.1499(19)
_cell_length_c 13.3930(16)
_cell_measurement_reflns_used 5699
_cell_measurement_temperature 293(2)
_cell_measurement_theta_max 27.49
_cell_measurement_theta_min 2.56
_cell_volume 1791.2(4)
_computing_cell_refinement 'Dirax/lsq (Duisenberg & Schreurs, 1989-2000)'
_computing_data_collection 'Collect (Nonius BV, 1997-2000)'
_computing_data_reduction 'EvalCCD (Duisenberg & Schreurs 1990-2000)'
_computing_molecular_graphics 'DIAMOND 3.1 (Crystal Impact GbR 2005)'
_computing_publication_material 'WinGX publication routines (Farrugia, 1999)'
_computing_structure_refinement 'SHELXL-97 (Sheldrick, 1997)'
_computing_structure_solution 'direct methods (Sir92,Altomare et al.,1993)'
_diffrn_ambient_temperature 293(2)
_diffrn_detector_area_resol_mean 9
_diffrn_measured_fraction_theta_full 0.968
_diffrn_measured_fraction_theta_max 0.943
_diffrn_measurement_device_type KappaCCD
_diffrn_measurement_method CCD
_diffrn_radiation_monochromator 'horizontally mounted graphite crystal'
_diffrn_radiation_source 'fine-focus sealed tube'
_diffrn_radiation_type MoK\a
_diffrn_radiation_wavelength 0.71073
_diffrn_reflns_av_R_equivalents 0.0419
_diffrn_reflns_av_sigmaI/netI 0.0673
_diffrn_reflns_limit_h_max 10
_diffrn_reflns_limit_h_min -14
_diffrn_reflns_limit_k_max 15
_diffrn_reflns_limit_k_min -17
_diffrn_reflns_limit_l_max 17
_diffrn_reflns_limit_l_min -17
_diffrn_reflns_number 13905
_diffrn_reflns_theta_full 25.00
_diffrn_reflns_theta_max 27.49
_diffrn_reflns_theta_min 2.56
_exptl_absorpt_coefficient_mu 1.911
_exptl_absorpt_correction_T_max 0.746
_exptl_absorpt_correction_T_min 0.491
_exptl_absorpt_correction_type multi-scan
_exptl_absorpt_process_details
;
 '(SADABS (Sheldrick, Bruker, 2008))'
;
_exptl_crystal_colour red
_exptl_crystal_density_diffrn 1.688
_exptl_crystal_description prism
_exptl_crystal_F_000 912
_exptl_crystal_size_max 0.3
_exptl_crystal_size_mid 0.2
_exptl_crystal_size_min 0.2
_refine_diff_density_max 0.902
_refine_diff_density_min -1.076
_refine_diff_density_rms 0.102
_refine_ls_extinction_method none
_refine_ls_goodness_of_fit_ref 1.042
_refine_ls_hydrogen_treatment constr
_refine_ls_matrix_type full
_refine_ls_number_parameters 442
_refine_ls_number_reflns 7744
_refine_ls_number_restraints 0
_refine_ls_restrained_S_all 1.042
_refine_ls_R_factor_all 0.0954
_refine_ls_R_factor_gt 0.0544
_refine_ls_shift/su_max 0.001
_refine_ls_shift/su_mean 0.000
_refine_ls_structure_factor_coef Fsqd
_refine_ls_weighting_details 'calc w=1/[\s^2^(Fo^2^)+(0.0700P)^2^+1.8592P] where P=(Fo^2^+2Fc^2^)/3'
_refine_ls_weighting_scheme calc
_refine_ls_wR_factor_gt 0.1297
_refine_ls_wR_factor_ref 0.1563
_reflns_number_gt 5070
_reflns_number_total 7744
_reflns_threshold_expression >2sigma(I)
_cod_data_source_file ic301117h_si_002_4.cif
_cod_data_source_block 4
_cod_database_code 4329949

loop_
_symmetry_equiv_pos_as_xyz
'x, y, z'
'-x, -y, -z'

loop_
_atom_site_label
_atom_site_type_symbol
_atom_site_fract_x
_atom_site_fract_y
_atom_site_fract_z
_atom_site_U_iso_or_equiv
_atom_site_adp_type
_atom_site_occupancy
_atom_site_symmetry_multiplicity
_atom_site_calc_flag
_atom_site_refinement_flags
C8 C 0.0327(4) 0.3071(4) 0.7594(3) 0.0346(9) Uani 1 1 d .
C1 C 0.0089(5) -0.0004(4) 0.1933(4) 0.0546(13) Uani 1 1 d .
H29 H -0.0146 -0.0187 0.1402 0.066 Uiso 1 1 calc R
C7 C 0.0619(4) 0.2474(4) 0.6215(3) 0.0348(9) Uani 1 1 d .
C2 C 0.1139(5) -0.0467(5) 0.2331(4) 0.0579(13) Uani 1 1 d .
H28 H 0.1671 -0.0995 0.2102 0.069 Uiso 1 1 calc R
C9 C 0.2003(4) 0.1882(4) 0.7443(3) 0.0357(9) Uani 1 1 d .
C10 C -0.1437(4) 0.4497(4) 0.7778(4) 0.0379(10) Uani 1 1 d .
C11 C -0.1534(5) 0.5312(4) 0.6747(4) 0.0469(11) Uani 1 1 d .
H5 H -0.0879 0.5371 0.6235 0.056 Uiso 1 1 calc R
C12 C -0.2614(5) 0.6044(5) 0.6475(5) 0.0568(13) Uani 1 1 d .
H6 H -0.2702 0.6603 0.5776 0.068 Uiso 1 1 calc R
C13 C -0.3569(5) 0.5936(5) 0.7259(5) 0.0584(14) Uani 1 1 d .
H7 H -0.4310 0.6418 0.7094 0.070 Uiso 1 1 calc R
C14 C -0.3400(4) 0.5112(4) 0.8274(4) 0.0497(12) Uani 1 1 d .
H8 H -0.4035 0.5052 0.8806 0.060 Uiso 1 1 calc R
C15 C 0.0208(4) 0.3744(4) 0.9042(4) 0.0371(10) Uani 1 1 d .
C16 C 0.1311(4) 0.4068(4) 0.8886(4) 0.0485(12) Uani 1 1 d .
H10 H 0.1705 0.4315 0.8194 0.058 Uiso 1 1 calc R
C17 C 0.1810(5) 0.4011(5) 0.9793(5) 0.0562(13) Uani 1 1 d .
H11 H 0.2561 0.4197 0.9721 0.067 Uiso 1 1 calc R
C18 C 0.1187(5) 0.3678(4) 1.0798(4) 0.0558(13) Uani 1 1 d .
H12 H 0.1513 0.3625 1.1415 0.067 Uiso 1 1 calc R
C19 C 0.0076(5) 0.3425(4) 1.0872(4) 0.0474(11) Uani 1 1 d .
H13 H -0.0361 0.3233 1.1546 0.057 Uiso 1 1 calc R
C20 C 0.3570(4) 0.1477(4) 0.8673(4) 0.0388(10) Uani 1 1 d .
C21 C 0.3184(5) 0.0958(4) 0.9746(4) 0.0532(13) Uani 1 1 d .
H15 H 0.2616 0.0496 0.9945 0.064 Uiso 1 1 calc R
C22 C 0.3676(5) 0.1151(5) 1.0524(4) 0.0610(14) Uani 1 1 d .
H16 H 0.3434 0.0822 1.1261 0.073 Uiso 1 1 calc R
C23 C 0.4519(5) 0.1829(5) 1.0198(4) 0.0594(14) Uani 1 1 d .
H17 H 0.4855 0.1963 1.0713 0.071 Uiso 1 1 calc R
C24 C 0.4858(5) 0.2305(5) 0.9116(4) 0.0572(13) Uani 1 1 d .
H18 H 0.5446 0.2750 0.8902 0.069 Uiso 1 1 calc R
C25 C 0.3984(4) 0.0831(4) 0.7152(4) 0.0418(10) Uani 1 1 d .
C26 C 0.4033(5) -0.0264(5) 0.7260(4) 0.0541(13) Uani 1 1 d .
H20 H 0.3473 -0.0681 0.7724 0.065 Uiso 1 1 calc R
C27 C 0.4914(6) -0.0730(6) 0.6678(6) 0.0728(17) Uani 1 1 d .
H21 H 0.4976 -0.1472 0.6744 0.087 Uiso 1 1 calc R
C28 C 0.5710(6) -0.0066(7) 0.5988(6) 0.078(2) Uani 1 1 d .
H22 H 0.6321 -0.0363 0.5582 0.093 Uiso 1 1 calc R
C29 C 0.5607(5) 0.1041(6) 0.5895(5) 0.0637(16) Uani 1 1 d .
H23 H 0.6144 0.1480 0.5421 0.076 Uiso 1 1 calc R
C6 C 0.0172(4) 0.2387(4) 0.5297(3) 0.0358(9) Uani 1 1 d .
C5 C -0.0896(4) 0.2903(4) 0.4892(3) 0.0406(10) Uani 1 1 d .
H25 H -0.1408 0.3414 0.5156 0.049 Uiso 1 1 calc R
C4 C -0.0010(4) 0.1578(4) 0.3871(3) 0.0413(10) Uani 1 1 d .
C3 C 0.0177(4) 0.0929(4) 0.3281(3) 0.0403(10) Uani 1 1 d .
N2 N 0.1317(3) 0.2405(3) 0.8054(3) 0.0363(8) Uani 1 1 d .
N3 N 0.1706(3) 0.1863(3) 0.6524(3) 0.0377(8) Uani 1 1 d .
N1 N -0.0097(3) 0.3139(3) 0.6689(3) 0.0375(8) Uani 1 1 d .
N4 N -0.0333(3) 0.3741(3) 0.8142(3) 0.0376(8) Uani 1 1 d .
N5 N -0.2351(3) 0.4377(3) 0.8542(3) 0.0396(8) Uani 1 1 d .
N6 N -0.0414(3) 0.3441(3) 1.0005(3) 0.0390(8) Uani 1 1 d .
N7 N 0.3126(3) 0.1318(3) 0.7805(3) 0.0385(8) Uani 1 1 d .
N8 N 0.4367(3) 0.2152(3) 0.8344(3) 0.0427(9) Uani 1 1 d .
N9 N 0.4744(3) 0.1487(4) 0.6476(3) 0.0491(10) Uani 1 1 d .
S4 S 0.10807(10) 0.14414(11) 0.47374(10) 0.0447(3) Uani 1 1 d .
S3 S -0.13119(11) 0.26055(12) 0.38672(10) 0.0521(3) Uani 1 1 d .
S2 S 0.15089(12) -0.00578(12) 0.33125(11) 0.0541(3) Uani 1 1 d .
S1 S -0.08669(12) 0.09663(11) 0.24132(10) 0.0515(3) Uani 1 1 d .
Cl2 Cl -0.34561(14) 0.34979(14) 1.12545(12) 0.0728(4) Uani 1 1 d .
Cl1 Cl -0.19646(14) 0.14454(12) 0.99003(12) 0.0633(4) Uani 1 1 d .
Cl4 Cl 0.65371(13) 0.33506(15) 0.66777(12) 0.0716(4) Uani 1 1 d .
Cl3 Cl 0.30291(13) 0.43330(13) 0.62335(12) 0.0695(4) Uani 1 1 d .
Zn1 Zn -0.20867(5) 0.30687(5) 1.00634(4) 0.04338(17) Uani 1 1 d .
Zn2 Zn 0.47409(5) 0.30352(5) 0.65983(5) 0.05187(18) Uani 1 1 d .
O1 O 0.5148(4) 0.3796(5) 0.4631(4) 0.0911(14) Uani 1 1 d .

loop_
_atom_site_aniso_label
_atom_site_aniso_U_11
_atom_site_aniso_U_22
_atom_site_aniso_U_33
_atom_site_aniso_U_23
_atom_site_aniso_U_13
_atom_site_aniso_U_12
C8 0.026(2) 0.045(2) 0.040(2) -0.0214(19) 0.0002(17) -0.0118(18)
C1 0.071(4) 0.055(3) 0.051(3) -0.030(2) -0.014(3) -0.016(3)
C7 0.029(2) 0.049(2) 0.035(2) -0.0228(19) -0.0007(17) -0.0118(19)
C2 0.066(4) 0.065(3) 0.060(3) -0.040(3) -0.006(3) -0.013(3)
C9 0.028(2) 0.049(3) 0.039(2) -0.0212(19) -0.0031(17) -0.0145(19)
C10 0.034(2) 0.044(2) 0.045(2) -0.025(2) -0.0049(19) -0.0078(19)
C11 0.045(3) 0.052(3) 0.044(3) -0.019(2) 0.000(2) -0.013(2)
C12 0.059(3) 0.052(3) 0.059(3) -0.018(2) -0.015(3) -0.008(3)
C13 0.041(3) 0.062(3) 0.076(4) -0.033(3) -0.013(3) 0.001(2)
C14 0.038(3) 0.058(3) 0.058(3) -0.030(3) -0.001(2) -0.005(2)
C15 0.031(2) 0.045(2) 0.047(2) -0.029(2) -0.0040(18) -0.0061(19)
C16 0.038(3) 0.065(3) 0.060(3) -0.039(3) 0.002(2) -0.018(2)
C17 0.044(3) 0.067(3) 0.082(4) -0.048(3) -0.013(3) -0.013(3)
C18 0.064(3) 0.060(3) 0.064(3) -0.035(3) -0.025(3) -0.015(3)
C19 0.062(3) 0.051(3) 0.041(2) -0.024(2) -0.010(2) -0.016(2)
C20 0.032(2) 0.046(3) 0.043(2) -0.020(2) -0.0095(18) -0.0062(19)
C21 0.057(3) 0.065(3) 0.049(3) -0.023(2) -0.007(2) -0.030(3)
C22 0.068(4) 0.086(4) 0.036(3) -0.021(3) -0.009(2) -0.028(3)
C23 0.063(3) 0.081(4) 0.047(3) -0.026(3) -0.021(2) -0.023(3)
C24 0.054(3) 0.080(4) 0.054(3) -0.030(3) -0.012(2) -0.030(3)
C25 0.026(2) 0.060(3) 0.049(3) -0.031(2) -0.0145(19) 0.001(2)
C26 0.053(3) 0.057(3) 0.061(3) -0.032(3) -0.018(2) -0.001(2)
C27 0.063(4) 0.082(4) 0.090(4) -0.057(4) -0.029(3) 0.013(3)
C28 0.050(4) 0.115(5) 0.093(5) -0.079(4) -0.017(3) 0.015(4)
C29 0.031(3) 0.109(5) 0.067(3) -0.054(3) -0.003(2) -0.008(3)
C6 0.031(2) 0.048(2) 0.036(2) -0.0223(19) -0.0011(17) -0.0106(19)
C5 0.036(2) 0.054(3) 0.040(2) -0.026(2) -0.0077(18) -0.004(2)
C4 0.039(2) 0.056(3) 0.035(2) -0.021(2) -0.0094(19) -0.010(2)
C3 0.037(2) 0.049(3) 0.039(2) -0.019(2) -0.0100(18) -0.008(2)
N2 0.0312(19) 0.050(2) 0.0367(19) -0.0244(16) -0.0028(15) -0.0103(16)
N3 0.0305(19) 0.052(2) 0.0396(19) -0.0253(17) -0.0042(15) -0.0101(16)
N1 0.0288(18) 0.054(2) 0.0392(19) -0.0263(17) -0.0053(15) -0.0082(16)
N4 0.0291(19) 0.055(2) 0.0413(19) -0.0306(17) -0.0023(15) -0.0080(16)
N5 0.0306(19) 0.049(2) 0.046(2) -0.0259(17) -0.0023(16) -0.0064(17)
N6 0.041(2) 0.049(2) 0.0374(19) -0.0254(16) -0.0006(16) -0.0135(17)
N7 0.0288(18) 0.054(2) 0.044(2) -0.0284(17) -0.0066(15) -0.0083(16)
N8 0.036(2) 0.057(2) 0.042(2) -0.0197(17) -0.0114(16) -0.0151(18)
N9 0.035(2) 0.073(3) 0.050(2) -0.035(2) -0.0047(18) -0.009(2)
S4 0.0341(6) 0.0648(8) 0.0496(6) -0.0371(6) -0.0106(5) -0.0032(5)
S3 0.0433(7) 0.0745(9) 0.0476(7) -0.0331(6) -0.0179(5) -0.0010(6)
S2 0.0461(7) 0.0690(8) 0.0600(8) -0.0370(7) -0.0140(6) -0.0054(6)
S1 0.0551(8) 0.0599(8) 0.0512(7) -0.0265(6) -0.0199(6) -0.0124(6)
Cl2 0.0551(9) 0.0920(11) 0.0675(9) -0.0367(8) 0.0175(7) -0.0094(8)
Cl1 0.0783(10) 0.0582(8) 0.0707(8) -0.0328(7) -0.0237(7) -0.0182(7)
Cl4 0.0481(8) 0.1107(12) 0.0642(9) -0.0303(8) 0.0007(6) -0.0394(8)
Cl3 0.0491(8) 0.0711(9) 0.0662(9) -0.0054(7) -0.0022(6) -0.0100(7)
Zn1 0.0374(3) 0.0527(3) 0.0482(3) -0.0258(3) 0.0020(2) -0.0150(2)
Zn2 0.0388(3) 0.0703(4) 0.0557(4) -0.0297(3) -0.0048(3) -0.0163(3)
O1 0.084(3) 0.123(4) 0.068(3) -0.025(3) -0.009(2) -0.040(3)

loop_
_atom_type_symbol
_atom_type_description
_atom_type_scat_dispersion_real
_atom_type_scat_dispersion_imag
_atom_type_scat_source
C C 0.0033 0.0016 'International Tables Vol C Tables 4.2.6.8 and 6.1.1.4'
H H 0.0000 0.0000 'International Tables Vol C Tables 4.2.6.8 and 6.1.1.4'
N N 0.0061 0.0033 'International Tables Vol C Tables 4.2.6.8 and 6.1.1.4'
S S 0.1246 0.1234 'International Tables Vol C Tables 4.2.6.8 and 6.1.1.4'
Cl Cl 0.1484 0.1585 'International Tables Vol C Tables 4.2.6.8 and 6.1.1.4'
Zn Zn 0.2839 1.4301 'International Tables Vol C Tables 4.2.6.8 and 6.1.1.4'
O O 0.0106 0.0060 'International Tables Vol C Tables 4.2.6.8 and 6.1.1.4'

loop_
_geom_angle_atom_site_label_1
_geom_angle_atom_site_label_2
_geom_angle_atom_site_label_3
_geom_angle
N2 C8 N1 126.8(4)
N2 C8 N4 114.9(4)
N1 C8 N4 118.3(4)
C2 C1 S1 118.8(4)
C2 C1 H29 120.6
S1 C1 H29 120.6
N3 C7 N1 125.6(4)
N3 C7 C6 116.8(4)
N1 C7 C6 117.6(4)
C1 C2 S2 117.3(4)
C1 C2 H28 121.4
S2 C2 H28 121.4
N2 C9 N3 126.3(4)
N2 C9 N7 115.6(4)
N3 C9 N7 118.2(4)
N5 C10 C11 122.8(4)
N5 C10 N4 114.7(4)
C11 C10 N4 122.4(4)
C10 C11 C12 119.0(4)
C10 C11 H5 120.5
C12 C11 H5 120.5
C11 C12 C13 119.0(5)
C11 C12 H6 120.5
C13 C12 H6 120.5
C14 C13 C12 118.6(5)
C14 C13 H7 120.7
C12 C13 H7 120.7
N5 C14 C13 122.7(4)
N5 C14 H8 118.6
C13 C14 H8 118.6
N6 C15 C16 122.9(4)
N6 C15 N4 116.4(4)
C16 C15 N4 120.7(4)
C15 C16 C17 118.0(5)
C15 C16 H10 121.0
C17 C16 H10 121.0
C18 C17 C16 119.6(5)
C18 C17 H11 120.2
C16 C17 H11 120.2
C19 C18 C17 118.7(5)
C19 C18 H12 120.7
C17 C18 H12 120.7
N6 C19 C18 122.8(5)
N6 C19 H13 118.6
C18 C19 H13 118.6
N8 C20 C21 123.8(4)
N8 C20 N7 114.7(4)
C21 C20 N7 121.6(4)
C20 C21 C22 117.3(5)
C20 C21 H15 121.4
C22 C21 H15 121.4
C23 C22 C21 119.6(5)
C23 C22 H16 120.2
C21 C22 H16 120.2
C24 C23 C22 119.4(5)
C24 C23 H17 120.3
C22 C23 H17 120.3
N8 C24 C23 121.9(5)
N8 C24 H18 119.0
C23 C24 H18 119.0
N9 C25 C26 123.4(4)
N9 C25 N7 116.0(4)
C26 C25 N7 120.6(4)
C27 C26 C25 119.1(6)
C27 C26 H20 120.4
C25 C26 H20 120.4
C26 C27 C28 118.0(6)
C26 C27 H21 121.0
C28 C27 H21 121.0
C27 C28 C29 120.5(5)
C27 C28 H22 119.7
C29 C28 H22 119.7
N9 C29 C28 121.0(6)
N9 C29 H23 119.5
C28 C29 H23 119.5
C5 C6 C7 125.6(4)
C5 C6 S4 117.2(3)
C7 C6 S4 117.0(3)
C6 C5 S3 118.7(3)
C6 C5 H25 120.7
S3 C5 H25 120.7
C3 C4 S3 124.9(4)
C3 C4 S4 120.7(4)
S3 C4 S4 114.4(2)
C4 C3 S2 122.1(4)
C4 C3 S1 124.6(4)
S2 C3 S1 113.3(2)
C8 N2 C9 113.4(3)
C9 N3 C7 113.6(3)
C8 N1 C7 113.4(4)
C8 N4 C10 122.9(3)
C8 N4 C15 117.0(3)
C10 N4 C15 119.7(3)
C10 N5 C14 117.8(4)
C10 N5 Zn1 118.5(3)
C14 N5 Zn1 123.6(3)
C15 N6 C19 117.9(4)
C15 N6 Zn1 117.4(3)
C19 N6 Zn1 124.7(3)
C9 N7 C25 120.3(3)
C9 N7 C20 120.2(3)
C25 N7 C20 117.3(3)
C20 N8 C24 118.0(4)
C20 N8 Zn2 118.7(3)
C24 N8 Zn2 123.2(3)
C29 N9 C25 118.0(5)
C29 N9 Zn2 122.4(4)
C25 N9 Zn2 118.6(3)
C6 S4 C4 94.4(2)
C5 S3 C4 94.9(2)
C2 S2 C3 95.7(3)
C1 S1 C3 94.7(2)
N6 Zn1 N5 88.64(14)
N6 Zn1 Cl1 112.44(11)
N5 Zn1 Cl1 108.97(11)
N6 Zn1 Cl2 115.93(10)
N5 Zn1 Cl2 107.93(11)
Cl1 Zn1 Cl2 118.43(6)
N9 Zn2 N8 85.71(15)
N9 Zn2 Cl4 115.31(12)
N8 Zn2 Cl4 97.62(11)
N9 Zn2 Cl3 116.71(12)
N8 Zn2 Cl3 98.78(11)
Cl4 Zn2 Cl3 126.24(7)
N9 Zn2 O1 86.97(17)
N8 Zn2 O1 172.68(17)
Cl4 Zn2 O1 85.76(13)
Cl3 Zn2 O1 84.28(13)

loop_
_geom_bond_atom_site_label_1
_geom_bond_atom_site_label_2
_geom_bond_distance
C8 N2 1.322(5)
C8 N1 1.336(5)
C8 N4 1.390(5)
C1 C2 1.303(8)
C1 S1 1.743(5)
C1 H29 0.9300
C7 N3 1.338(5)
C7 N1 1.341(5)
C7 C6 1.456(6)
C2 S2 1.746(5)
C2 H28 0.9300
C9 N2 1.330(5)
C9 N3 1.338(5)
C9 N7 1.378(6)
C10 N5 1.336(5)
C10 C11 1.364(6)
C10 N4 1.428(6)
C11 C12 1.375(7)
C11 H5 0.9300
C12 C13 1.386(8)
C12 H6 0.9300
C13 C14 1.360(7)
C13 H7 0.9300
C14 N5 1.349(6)
C14 H8 0.9300
C15 N6 1.329(5)
C15 C16 1.385(6)
C15 N4 1.440(5)
C16 C17 1.389(7)
C16 H10 0.9300
C17 C18 1.374(8)
C17 H11 0.9300
C18 C19 1.369(7)
C18 H12 0.9300
C19 N6 1.356(6)
C19 H13 0.9300
C20 N8 1.325(6)
C20 C21 1.371(7)
C20 N7 1.443(5)
C21 C22 1.388(7)
C21 H15 0.9300
C22 C23 1.370(8)
C22 H16 0.9300
C23 C24 1.360(7)
C23 H17 0.9300
C24 N8 1.352(6)
C24 H18 0.9300
C25 N9 1.340(6)
C25 C26 1.376(7)
C25 N7 1.428(5)
C26 C27 1.364(8)
C26 H20 0.9300
C27 C28 1.382(10)
C27 H21 0.9300
C28 C29 1.387(9)
C28 H22 0.9300
C29 N9 1.339(6)
C29 H23 0.9300
C6 C5 1.331(6)
C6 S4 1.762(4)
C5 S3 1.729(4)
C5 H25 0.9300
C4 C3 1.344(6)
C4 S3 1.764(5)
C4 S4 1.765(4)
C3 S2 1.752(5)
C3 S1 1.772(5)
N5 Zn1 2.076(4)
N6 Zn1 2.070(4)
N8 Zn2 2.173(4)
N9 Zn2 2.107(4)
Cl2 Zn1 2.2084(14)
Cl1 Zn1 2.2030(14)
Cl4 Zn2 2.2194(15)
Cl3 Zn2 2.2493(16)
Zn2 O1 2.422(5)
